data_4331164
loop_
_publ_author_name
'Ernesto Rufino-Felipe'
'Miguel-\'Angel Mu\~noz-Hern\'andez'
'Hugo F. Saucedo-Azpeitia'
'Sara A. Cortes-Llamas'

_publ_section_title
;
 Calix[4]arenes of Aluminum and Gallium with Benzimidazolyl Ligands:
 Steric Control of the Conformation via Substitution on the Ligand
;
_journal_name_full 'Inorganic Chemistry'
_journal_page_first 12834
_journal_page_last 12840
_journal_paper_doi 10.1021/ic301718m
_journal_volume 51
_journal_year 2012
_chemical_formula_sum 'C59 H82 Al4 N7'
_chemical_formula_weight 997.23
_chemical_name_systematic
; 
 ? 
;
_space_group_IT_number 2
_symmetry_cell_setting triclinic
_symmetry_space_group_name_Hall '-P 1'
_symmetry_space_group_name_H-M 'P -1'
_atom_sites_solution_hydrogens geom
_atom_sites_solution_primary direct
_atom_sites_solution_secondary difmap
_audit_creation_method SHELXL-97
_cell_angle_alpha 76.446(2)
_cell_angle_beta 85.244(2)
_cell_angle_gamma 70.262(2)
_cell_formula_units_Z 2
_cell_length_a 11.2464(17)
_cell_length_b 14.595(2)
_cell_length_c 19.441(3)
_cell_measurement_temperature 100(2)
_cell_volume 2919.9(7)
_computing_cell_refinement 'Bruker SMART'
_computing_data_collection 'Bruker SMART'
_computing_data_reduction 'Bruker SHELXTL'
_computing_molecular_graphics 'Bruker SHELXTL'
_computing_publication_material 'Bruker SHELXTL'
_computing_structure_refinement 'SHELXL-97 (Sheldrick, 1997)'
_computing_structure_solution 'SHELXS-97 (Sheldrick, 1990)'
_diffrn_ambient_temperature 100(2)
_diffrn_measured_fraction_theta_full 0.974
_diffrn_measured_fraction_theta_max 0.974
_diffrn_measurement_device_type 'CCD area detector'
_diffrn_measurement_method 'phi and omega scans'
_diffrn_radiation_monochromator graphite
_diffrn_radiation_source 'fine-focus sealed tube'
_diffrn_radiation_type MoK\a
_diffrn_radiation_wavelength 0.71073
_diffrn_reflns_av_R_equivalents 0.0484
_diffrn_reflns_av_sigmaI/netI 0.0749
_diffrn_reflns_limit_h_max 13
_diffrn_reflns_limit_h_min -13
_diffrn_reflns_limit_k_max 17
_diffrn_reflns_limit_k_min -17
_diffrn_reflns_limit_l_max 15
_diffrn_reflns_limit_l_min -23
_diffrn_reflns_number 22369
_diffrn_reflns_theta_full 24.96
_diffrn_reflns_theta_max 24.96
_diffrn_reflns_theta_min 2.16
_exptl_absorpt_coefficient_mu 0.122
_exptl_absorpt_correction_T_max 0.9831
_exptl_absorpt_correction_T_min 0.9725
_exptl_absorpt_correction_type numerical
_exptl_crystal_colour colorless
_exptl_crystal_density_diffrn 1.134
_exptl_crystal_description block
_exptl_crystal_F_000 1074
_exptl_crystal_size_max 0.23
_exptl_crystal_size_mid 0.21
_exptl_crystal_size_min 0.14
_refine_diff_density_max 0.660
_refine_diff_density_min -0.334
_refine_diff_density_rms 0.070
_refine_ls_extinction_method none
_refine_ls_goodness_of_fit_ref 1.190
_refine_ls_hydrogen_treatment constr
_refine_ls_matrix_type full
_refine_ls_number_parameters 647
_refine_ls_number_reflns 9981
_refine_ls_number_restraints 0
_refine_ls_restrained_S_all 1.190
_refine_ls_R_factor_all 0.1111
_refine_ls_R_factor_gt 0.0936
_refine_ls_shift/su_max 0.000
_refine_ls_shift/su_mean 0.000
_refine_ls_structure_factor_coef Fsqd
_refine_ls_weighting_details 'calc w=1/[\s^2^(Fo^2^)+(0.0716P)^2^+4.6171P] where P=(Fo^2^+2Fc^2^)/3'
_refine_ls_weighting_scheme calc
_refine_ls_wR_factor_gt 0.2005
_refine_ls_wR_factor_ref 0.2111
_reflns_number_gt 8393
_reflns_number_total 9981
_reflns_threshold_expression >2sigma(I)
_cod_data_source_file ic301718m_si_002_3.cif
_cod_data_source_block Complex_10
_cod_depositor_comments
;

2021-12-16
Z value and formula fixed to values more according to usual
chemical conventions.                 miguel
;
_cod_original_formula_sum 'C118 H164 Al8 N14'
_cod_original_formula_weight 1994.47
_cod_original_formula_units_Z 1
_cod_original_cell_volume 2919.9(8)
_cod_database_code 4331164

loop_
_symmetry_equiv_pos_as_xyz
'x, y, z'
'-x, -y, -z'

loop_
_atom_site_label
_atom_site_type_symbol
_atom_site_fract_x
_atom_site_fract_y
_atom_site_fract_z
_atom_site_U_iso_or_equiv
_atom_site_adp_type
_atom_site_occupancy
_atom_site_symmetry_multiplicity
_atom_site_calc_flag
_atom_site_refinement_flags
Al1 Al 0.23951(11) 0.29311(9) 0.14859(6) 0.0214(3) Uani 1 1 d .
Al2 Al -0.23075(12) 0.62347(10) 0.16086(7) 0.0238(3) Uani 1 1 d .
Al3 Al 0.32884(11) 0.90384(9) 0.38391(7) 0.0232(3) Uani 1 1 d .
Al4 Al 0.04883(11) 1.27182(9) 0.47355(7) 0.0207(3) Uani 1 1 d .
N1 N 0.1210(3) 0.4280(2) 0.12757(17) 0.0209(8) Uani 1 1 d .
N2 N -0.0581(3) 0.5543(3) 0.13709(17) 0.0217(8) Uani 1 1 d .
N3 N -0.2902(3) 0.6921(2) 0.06515(18) 0.0218(8) Uani 1 1 d .
N5 N 0.3011(3) 0.2830(2) 0.05329(17) 0.0212(8) Uani 1 1 d .
N7 N 0.1883(3) 1.0229(2) 0.38895(18) 0.0212(8) Uani 1 1 d .
N8 N 0.0788(3) 1.1656(2) 0.42368(18) 0.0211(8) Uani 1 1 d .
N9 N 0.2475(3) 0.8050(2) 0.42117(18) 0.0210(8) Uani 1 1 d .
C1 C 0.0015(4) 0.4560(3) 0.1505(2) 0.0201(9) Uani 1 1 d .
H1 H -0.0381 0.4093 0.1746 0.024 Uiso 1 1 calc R
C2 C 0.1428(4) 0.5178(3) 0.0966(2) 0.0219(9) Uani 1 1 d .
C3 C 0.2489(4) 0.5372(3) 0.0621(2) 0.0225(9) Uani 1 1 d .
H3 H 0.3239 0.4839 0.0576 0.027 Uiso 1 1 calc R
C4 C 0.2432(4) 0.6347(3) 0.0348(2) 0.0271(10) Uani 1 1 d .
C5 C 0.1296(4) 0.7144(3) 0.0418(2) 0.0283(10) Uani 1 1 d .
C6 C 0.0249(4) 0.6953(3) 0.0757(2) 0.0261(10) Uani 1 1 d .
H6 H -0.0501 0.7484 0.0809 0.031 Uiso 1 1 calc R
C7 C 0.0319(4) 0.5971(3) 0.1019(2) 0.0209(9) Uani 1 1 d .
C8 C 0.3566(4) 0.6580(4) -0.0023(3) 0.0364(12) Uani 1 1 d .
H8A H 0.3840 0.6978 0.0233 0.055 Uiso 1 1 calc R
H8B H 0.3337 0.6957 -0.0508 0.055 Uiso 1 1 calc R
H8C H 0.4255 0.5956 -0.0033 0.055 Uiso 1 1 calc R
C9 C 0.1256(5) 0.8219(4) 0.0135(3) 0.0419(13) Uani 1 1 d .
H9A H 0.0420 0.8673 0.0225 0.063 Uiso 1 1 calc R
H9B H 0.1425 0.8329 -0.0375 0.063 Uiso 1 1 calc R
H9C H 0.1899 0.8347 0.0374 0.063 Uiso 1 1 calc R
C10 C 0.2376(4) 0.3358(3) -0.0059(2) 0.0207(9) Uani 1 1 d .
H10 H 0.1606 0.3893 -0.0060 0.025 Uiso 1 1 calc R
C11 C 0.4072(4) 0.2127(3) 0.0313(2) 0.0212(9) Uani 1 1 d .
C12 C 0.5066(4) 0.1364(3) 0.0699(2) 0.0241(9) Uani 1 1 d .
H12 H 0.5106 0.1269 0.1198 0.029 Uiso 1 1 calc R
C13 C 0.5986(4) 0.0752(3) 0.0340(2) 0.0230(9) Uani 1 1 d .
C14 C 0.5924(4) 0.0910(3) -0.0410(2) 0.0236(9) Uani 1 1 d .
C15 C 0.7062(4) -0.0080(3) 0.0745(2) 0.0271(10) Uani 1 1 d .
H15A H 0.6944 -0.0094 0.1252 0.041 Uiso 1 1 calc R
H15B H 0.7862 0.0033 0.0589 0.041 Uiso 1 1 calc R
H15C H 0.7079 -0.0719 0.0658 0.041 Uiso 1 1 calc R
C16 C 0.6930(4) 0.0227(3) -0.0794(3) 0.0336(11) Uani 1 1 d .
H16A H 0.6767 0.0444 -0.1304 0.050 Uiso 1 1 calc R
H16B H 0.6917 -0.0458 -0.0628 0.050 Uiso 1 1 calc R
H16C H 0.7761 0.0250 -0.0698 0.050 Uiso 1 1 calc R
C17 C -0.4007(4) 0.7721(3) 0.0421(2) 0.0206(9) Uani 1 1 d .
C18 C -0.4944(4) 0.8327(3) 0.0789(2) 0.0226(9) Uani 1 1 d .
H18 H -0.4910 0.8219 0.1289 0.027 Uiso 1 1 calc R
C19 C -0.2368(5) 0.7229(4) 0.2169(3) 0.0378(12) Uani 1 1 d .
H19A H -0.1501 0.7241 0.2206 0.045 Uiso 1 1 calc R
H19B H -0.2884 0.7898 0.1910 0.045 Uiso 1 1 calc R
C20 C -0.2905(6) 0.7030(4) 0.2904(3) 0.0557(16) Uani 1 1 d .
H20A H -0.3756 0.6998 0.2875 0.083 Uiso 1 1 calc R
H20B H -0.2947 0.7568 0.3136 0.083 Uiso 1 1 calc R
H20C H -0.2362 0.6393 0.3179 0.083 Uiso 1 1 calc R
C21 C -0.3159(4) 0.5234(4) 0.1940(2) 0.0311(11) Uani 1 1 d .
H21A H -0.2624 0.4692 0.2307 0.037 Uiso 1 1 calc R
H21B H -0.3964 0.5551 0.2169 0.037 Uiso 1 1 calc R
C22 C -0.3445(5) 0.4768(4) 0.1374(3) 0.0458(13) Uani 1 1 d .
H22A H -0.3949 0.5296 0.0997 0.069 Uiso 1 1 calc R
H22B H -0.3917 0.4317 0.1586 0.069 Uiso 1 1 calc R
H22C H -0.2650 0.4392 0.1174 0.069 Uiso 1 1 calc R
C23 C 0.3738(4) 0.2866(4) 0.2096(2) 0.0333(11) Uani 1 1 d .
H23A H 0.4505 0.2306 0.2035 0.040 Uiso 1 1 calc R
H23B H 0.3948 0.3491 0.1950 0.040 Uiso 1 1 calc R
C24 C 0.3352(5) 0.2722(5) 0.2879(3) 0.0577(17) Uani 1 1 d .
H24A H 0.2578 0.3265 0.2940 0.086 Uiso 1 1 calc R
H24B H 0.4030 0.2727 0.3162 0.086 Uiso 1 1 calc R
H24C H 0.3200 0.2082 0.3035 0.086 Uiso 1 1 calc R
C25 C 0.1399(4) 0.2029(3) 0.1806(2) 0.0300(10) Uani 1 1 d .
H25A H 0.1992 0.1340 0.1951 0.036 Uiso 1 1 calc R
H25B H 0.0911 0.2206 0.2231 0.036 Uiso 1 1 calc R
C26 C 0.0478(5) 0.2036(4) 0.1264(3) 0.0382(12) Uani 1 1 d .
H26A H -0.0185 0.2689 0.1161 0.057 Uiso 1 1 calc R
H26B H 0.0093 0.1518 0.1457 0.057 Uiso 1 1 calc R
H26C H 0.0936 0.1904 0.0827 0.057 Uiso 1 1 calc R
C27 C 0.1868(4) 1.0884(3) 0.4272(2) 0.0207(9) Uani 1 1 d .
H27 H 0.2567 1.0808 0.4548 0.025 Uiso 1 1 calc R
C28 C 0.0012(4) 1.1486(3) 0.3782(2) 0.0222(9) Uani 1 1 d .
C29 C -0.1206(4) 1.2034(3) 0.3538(2) 0.0277(10) Uani 1 1 d .
H29 H -0.1670 1.2631 0.3688 0.033 Uiso 1 1 calc R
C30 C -0.1729(4) 1.1693(3) 0.3075(2) 0.0313(11) Uani 1 1 d .
C31 C -0.1032(4) 1.0802(3) 0.2842(2) 0.0280(10) Uani 1 1 d .
C32 C 0.0173(4) 1.0262(3) 0.3088(2) 0.0266(10) Uani 1 1 d .
H32 H 0.0640 0.9665 0.2940 0.032 Uiso 1 1 calc R
C33 C 0.0697(4) 1.0611(3) 0.3563(2) 0.0228(9) Uani 1 1 d .
C34 C -0.3063(5) 1.2264(4) 0.2812(3) 0.0465(14) Uani 1 1 d .
H34A H -0.3594 1.1841 0.2966 0.070 Uiso 1 1 calc R
H34B H -0.3058 1.2455 0.2294 0.070 Uiso 1 1 calc R
H34C H -0.3400 1.2865 0.3005 0.070 Uiso 1 1 calc R
C35 C -0.1625(5) 1.0459(4) 0.2326(3) 0.0371(12) Uani 1 1 d .
H35A H -0.1024 0.9848 0.2213 0.056 Uiso 1 1 calc R
H35B H -0.1850 1.0981 0.1891 0.056 Uiso 1 1 calc R
H35C H -0.2388 1.0325 0.2537 0.056 Uiso 1 1 calc R
C36 C 0.2972(4) 0.7013(3) 0.4247(2) 0.0184(9) Uani 1 1 d .
C37 C 0.2119(4) 0.6579(3) 0.4630(2) 0.0183(9) Uani 1 1 d .
C38 C 0.2361(4) 0.5550(3) 0.4751(2) 0.0226(9) Uani 1 1 d .
H38 H 0.1776 0.5257 0.5009 0.027 Uiso 1 1 calc R
C39 C 0.3457(4) 0.4970(3) 0.4492(2) 0.0240(9) Uani 1 1 d .
C40 C 0.4328(4) 0.5414(3) 0.4100(2) 0.0230(9) Uani 1 1 d .
C41 C 0.4083(4) 0.6438(3) 0.3981(2) 0.0230(9) Uani 1 1 d .
H41 H 0.4663 0.6736 0.3723 0.028 Uiso 1 1 calc R
C42 C 0.3746(4) 0.3863(3) 0.4612(3) 0.0308(11) Uani 1 1 d .
H42A H 0.3084 0.3670 0.4909 0.046 Uiso 1 1 calc R
H42B H 0.4563 0.3518 0.4849 0.046 Uiso 1 1 calc R
H42C H 0.3779 0.3677 0.4156 0.046 Uiso 1 1 calc R
C43 C 0.5527(4) 0.4769(3) 0.3811(3) 0.0309(11) Uani 1 1 d .
H43A H 0.6037 0.5182 0.3580 0.046 Uiso 1 1 calc R
H43B H 0.5312 0.4456 0.3467 0.046 Uiso 1 1 calc R
H43C H 0.6008 0.4250 0.4200 0.046 Uiso 1 1 calc R
C44 C 0.1384(4) 0.8168(3) 0.4568(2) 0.0236(9) Uani 1 1 d .
H44 H 0.0845 0.8803 0.4631 0.028 Uiso 1 1 calc R
C45 C 0.3772(4) 0.9071(3) 0.2839(2) 0.0320(11) Uani 1 1 d .
H45A H 0.4182 0.8379 0.2777 0.038 Uiso 1 1 calc R
H45B H 0.3000 0.9371 0.2545 0.038 Uiso 1 1 calc R
C46 C 0.4677(5) 0.9671(4) 0.2575(3) 0.0394(12) Uani 1 1 d .
H46A H 0.4271 1.0360 0.2625 0.059 Uiso 1 1 calc R
H46B H 0.4884 0.9665 0.2076 0.059 Uiso 1 1 calc R
H46C H 0.5454 0.9368 0.2855 0.059 Uiso 1 1 calc R
C47 C 0.4555(4) 0.8905(3) 0.4528(3) 0.0359(12) Uani 1 1 d .
H47A H 0.5327 0.8353 0.4458 0.043 Uiso 1 1 calc R
H47B H 0.4777 0.9525 0.4416 0.043 Uiso 1 1 calc R
C48 C 0.4185(5) 0.8707(4) 0.5313(3) 0.0474(14) Uani 1 1 d .
H48A H 0.3483 0.9283 0.5406 0.071 Uiso 1 1 calc R
H48B H 0.4911 0.8602 0.5604 0.071 Uiso 1 1 calc R
H48C H 0.3926 0.8112 0.5432 0.071 Uiso 1 1 calc R
C49 C -0.1102(3) 1.2668(2) 0.51679(18) 0.0071(7) Uani 1 1 d .
C50 C 0.1784(4) 1.2230(3) 0.5477(2) 0.0325(11) Uani 1 1 d .
H50A H 0.2623 1.2080 0.5243 0.039 Uiso 1 1 calc R
H50B H 0.1691 1.2780 0.5715 0.039 Uiso 1 1 calc R
C51 C 0.1781(5) 1.1304(4) 0.6050(3) 0.0429(13) Uani 1 1 d .
H51A H 0.0961 1.1436 0.6292 0.064 Uiso 1 1 calc R
H51B H 0.2449 1.1151 0.6394 0.064 Uiso 1 1 calc R
H51C H 0.1933 1.0735 0.5830 0.064 Uiso 1 1 calc R
C52 C 0.0358(4) 1.3994(3) 0.4069(2) 0.0281(10) Uani 1 1 d .
H52A H 0.0033 1.4532 0.4335 0.034 Uiso 1 1 calc R
H52B H 0.1223 1.3975 0.3907 0.034 Uiso 1 1 calc R
C53 C -0.0460(5) 1.4288(4) 0.3418(3) 0.0398(12) Uani 1 1 d .
H53A H -0.0179 1.3755 0.3155 0.060 Uiso 1 1 calc R
H53B H -0.0386 1.4906 0.3115 0.060 Uiso 1 1 calc R
H53C H -0.1343 1.4393 0.3563 0.060 Uiso 1 1 calc R
C54 C 0.1945(9) 0.7654(6) 0.2168(4) 0.081(2) Uani 1 1 d .
H54 H 0.1884 0.8331 0.1977 0.097 Uiso 1 1 calc R
C55 C 0.2920(7) 0.6916(7) 0.1980(3) 0.071(2) Uani 1 1 d .
H55 H 0.3532 0.7075 0.1651 0.086 Uiso 1 1 calc R
C56 C 0.3032(6) 0.5943(6) 0.2260(3) 0.0609(17) Uani 1 1 d .
H56 H 0.3724 0.5424 0.2129 0.073 Uiso 1 1 calc R
C57 C 0.2146(7) 0.5717(5) 0.2729(4) 0.0629(18) Uani 1 1 d .
H57 H 0.2210 0.5041 0.2922 0.076 Uiso 1 1 calc R
C58 C 0.1161(6) 0.6475(6) 0.2921(3) 0.0607(17) Uani 1 1 d .
H58 H 0.0560 0.6318 0.3260 0.073 Uiso 1 1 calc R
C59 C 0.1034(7) 0.7435(6) 0.2635(4) 0.071(2) Uani 1 1 d .
H59 H 0.0329 0.7955 0.2753 0.086 Uiso 1 1 calc R

loop_
_atom_site_aniso_label
_atom_site_aniso_U_11
_atom_site_aniso_U_22
_atom_site_aniso_U_33
_atom_site_aniso_U_23
_atom_site_aniso_U_13
_atom_site_aniso_U_12
Al1 0.0173(6) 0.0267(7) 0.0194(6) -0.0032(5) 0.0001(5) -0.0073(5)
Al2 0.0189(6) 0.0340(7) 0.0194(6) -0.0078(6) 0.0016(5) -0.0087(5)
Al3 0.0184(6) 0.0192(6) 0.0315(7) -0.0047(5) 0.0061(5) -0.0075(5)
Al4 0.0166(6) 0.0213(6) 0.0255(7) -0.0049(5) 0.0027(5) -0.0087(5)
N1 0.0201(18) 0.0259(19) 0.0177(17) -0.0019(14) 0.0029(14) -0.0112(15)
N2 0.0175(17) 0.031(2) 0.0189(18) -0.0062(15) 0.0020(14) -0.0113(15)
N3 0.0193(18) 0.0267(19) 0.0221(18) -0.0057(15) 0.0022(15) -0.0115(15)
N5 0.0192(18) 0.0272(19) 0.0206(18) -0.0069(15) 0.0040(15) -0.0117(15)
N7 0.0194(17) 0.0175(17) 0.0263(19) -0.0055(15) 0.0005(15) -0.0054(14)
N8 0.0174(17) 0.0222(18) 0.0225(18) -0.0018(15) 0.0028(14) -0.0078(14)
N9 0.0153(17) 0.0210(18) 0.0263(19) -0.0049(15) 0.0063(15) -0.0073(14)
C1 0.017(2) 0.025(2) 0.019(2) -0.0039(17) 0.0007(17) -0.0092(17)
C2 0.021(2) 0.027(2) 0.020(2) -0.0041(18) -0.0021(17) -0.0114(18)
C3 0.015(2) 0.029(2) 0.028(2) -0.0099(19) 0.0013(17) -0.0098(17)
C4 0.026(2) 0.035(3) 0.026(2) -0.005(2) -0.0012(19) -0.019(2)
C5 0.029(2) 0.029(2) 0.032(3) -0.006(2) -0.006(2) -0.017(2)
C6 0.024(2) 0.028(2) 0.029(2) -0.0104(19) -0.0010(19) -0.0094(18)
C7 0.017(2) 0.029(2) 0.018(2) -0.0051(17) 0.0011(17) -0.0099(17)
C8 0.028(2) 0.041(3) 0.049(3) -0.014(2) 0.009(2) -0.022(2)
C9 0.038(3) 0.036(3) 0.057(3) -0.009(2) 0.001(3) -0.020(2)
C10 0.0142(19) 0.029(2) 0.023(2) -0.0083(18) 0.0047(17) -0.0114(17)
C11 0.017(2) 0.022(2) 0.031(2) -0.0079(18) 0.0020(18) -0.0123(17)
C12 0.025(2) 0.024(2) 0.029(2) -0.0043(18) 0.0020(19) -0.0161(18)
C13 0.018(2) 0.022(2) 0.034(2) -0.0052(19) 0.0030(18) -0.0137(17)
C14 0.018(2) 0.022(2) 0.039(3) -0.0124(19) 0.0076(19) -0.0155(17)
C15 0.024(2) 0.021(2) 0.038(3) -0.0057(19) 0.002(2) -0.0092(18)
C16 0.034(3) 0.033(3) 0.040(3) -0.013(2) 0.003(2) -0.016(2)
C17 0.022(2) 0.020(2) 0.025(2) -0.0037(17) -0.0008(17) -0.0141(17)
C18 0.023(2) 0.031(2) 0.021(2) -0.0108(18) 0.0075(18) -0.0159(18)
C19 0.032(3) 0.048(3) 0.037(3) -0.015(2) -0.005(2) -0.012(2)
C20 0.079(4) 0.044(3) 0.041(3) -0.018(3) 0.011(3) -0.014(3)
C21 0.023(2) 0.043(3) 0.028(2) -0.004(2) 0.0051(19) -0.015(2)
C22 0.048(3) 0.054(3) 0.041(3) -0.002(3) -0.004(3) -0.029(3)
C23 0.022(2) 0.045(3) 0.034(3) -0.013(2) -0.006(2) -0.008(2)
C24 0.047(3) 0.081(4) 0.037(3) -0.026(3) -0.008(3) -0.001(3)
C25 0.031(2) 0.027(2) 0.029(2) -0.0020(19) 0.004(2) -0.0115(19)
C26 0.034(3) 0.047(3) 0.041(3) -0.009(2) 0.007(2) -0.025(2)
C27 0.016(2) 0.021(2) 0.025(2) -0.0030(17) 0.0008(17) -0.0080(16)
C28 0.020(2) 0.023(2) 0.023(2) -0.0001(17) 0.0023(17) -0.0092(17)
C29 0.022(2) 0.027(2) 0.031(2) -0.0023(19) -0.0013(19) -0.0063(18)
C30 0.030(2) 0.032(2) 0.031(3) 0.005(2) -0.007(2) -0.015(2)
C31 0.031(2) 0.029(2) 0.027(2) -0.0002(19) -0.004(2) -0.017(2)
C32 0.033(2) 0.023(2) 0.028(2) -0.0077(19) 0.004(2) -0.0145(19)
C33 0.023(2) 0.025(2) 0.019(2) 0.0025(17) 0.0001(17) -0.0110(18)
C34 0.036(3) 0.045(3) 0.055(3) -0.004(3) -0.019(3) -0.009(2)
C35 0.041(3) 0.044(3) 0.034(3) -0.007(2) -0.004(2) -0.023(2)
C36 0.017(2) 0.023(2) 0.015(2) -0.0024(16) 0.0005(16) -0.0079(16)
C37 0.019(2) 0.022(2) 0.016(2) -0.0036(16) -0.0028(16) -0.0086(16)
C38 0.019(2) 0.025(2) 0.026(2) -0.0039(18) 0.0002(17) -0.0100(17)
C39 0.026(2) 0.022(2) 0.027(2) -0.0050(18) -0.0050(19) -0.0094(18)
C40 0.021(2) 0.026(2) 0.025(2) -0.0096(18) -0.0024(18) -0.0078(18)
C41 0.022(2) 0.028(2) 0.021(2) -0.0049(18) 0.0006(18) -0.0101(18)
C42 0.029(2) 0.026(2) 0.041(3) -0.011(2) 0.007(2) -0.0124(19)
C43 0.026(2) 0.029(2) 0.037(3) -0.011(2) 0.009(2) -0.0078(19)
C44 0.016(2) 0.026(2) 0.028(2) -0.0110(18) 0.0025(18) -0.0036(17)
C45 0.032(3) 0.030(2) 0.034(3) -0.008(2) 0.008(2) -0.013(2)
C46 0.033(3) 0.039(3) 0.041(3) 0.005(2) 0.005(2) -0.016(2)
C47 0.021(2) 0.029(2) 0.057(3) -0.005(2) -0.007(2) -0.0087(19)
C48 0.049(3) 0.035(3) 0.052(3) -0.005(2) -0.028(3) -0.002(2)
C49 0.0065(16) 0.0058(16) 0.0118(17) -0.0034(13) 0.0041(14) -0.0057(13)
C50 0.030(2) 0.036(3) 0.038(3) -0.008(2) -0.005(2) -0.018(2)
C51 0.046(3) 0.049(3) 0.033(3) 0.004(2) -0.011(2) -0.022(3)
C52 0.026(2) 0.026(2) 0.031(3) -0.0032(19) 0.0075(19) -0.0124(19)
C53 0.037(3) 0.039(3) 0.042(3) 0.000(2) -0.006(2) -0.015(2)
C54 0.128(7) 0.071(5) 0.070(5) -0.015(4) -0.005(5) -0.065(5)
C55 0.078(5) 0.129(7) 0.040(4) -0.026(4) 0.018(3) -0.076(5)
C56 0.048(4) 0.083(5) 0.062(4) -0.025(4) -0.006(3) -0.027(3)
C57 0.068(4) 0.059(4) 0.065(4) 0.007(3) -0.020(4) -0.034(4)
C58 0.058(4) 0.093(5) 0.045(4) -0.009(3) -0.001(3) -0.047(4)
C59 0.081(5) 0.079(5) 0.071(5) -0.039(4) 0.006(4) -0.035(4)

loop_
_atom_type_symbol
_atom_type_description
_atom_type_scat_dispersion_real
_atom_type_scat_dispersion_imag
_atom_type_scat_source
C C 0.0033 0.0016 'International Tables Vol C Tables 4.2.6.8 and 6.1.1.4'
H H 0.0000 0.0000 'International Tables Vol C Tables 4.2.6.8 and 6.1.1.4'
N N 0.0061 0.0033 'International Tables Vol C Tables 4.2.6.8 and 6.1.1.4'
Al Al 0.0645 0.0514 'International Tables Vol C Tables 4.2.6.8 and 6.1.1.4'

loop_
_geom_angle_atom_site_label_1
_geom_angle_atom_site_label_2
_geom_angle_atom_site_label_3
_geom_angle
_geom_angle_site_symmetry_1
_geom_angle_site_symmetry_3
N1 Al1 N5 99.00(15) . .
N1 Al1 C23 109.38(18) . .
N5 Al1 C23 111.52(18) . .
N1 Al1 C25 107.15(17) . .
N5 Al1 C25 108.71(18) . .
C23 Al1 C25 119.1(2) . .
N2 Al2 N3 97.73(15) . .
N2 Al2 C21 107.87(18) . .
N3 Al2 C21 106.95(17) . .
N2 Al2 C19 110.71(18) . .
N3 Al2 C19 109.67(19) . .
C21 Al2 C19 121.3(2) . .
N7 Al3 N9 99.21(15) . .
N7 Al3 C47 107.51(18) . .
N9 Al3 C47 108.20(18) . .
N7 Al3 C45 108.46(18) . .
N9 Al3 C45 111.75(18) . .
C47 Al3 C45 119.7(2) . .
C49 Al4 N8 97.67(15) . .
C49 Al4 C50 108.81(18) . .
N8 Al4 C50 106.50(18) . .
C49 Al4 C52 113.46(17) . .
N8 Al4 C52 111.01(17) . .
C50 Al4 C52 117.4(2) . .
C1 N1 C2 104.5(3) . .
C1 N1 Al1 125.3(3) . .
C2 N1 Al1 129.5(3) . .
C1 N2 C7 105.2(3) . .
C1 N2 Al2 127.4(3) . .
C7 N2 Al2 127.4(3) . .
C10 N3 C17 104.4(3) 2_565 .
C10 N3 Al2 125.5(3) 2_565 .
C17 N3 Al2 129.8(3) . .
C10 N5 C11 105.0(3) . .
C10 N5 Al1 125.0(3) . .
C11 N5 Al1 129.3(3) . .
C27 N7 C33 104.7(3) . .
C27 N7 Al3 124.7(3) . .
C33 N7 Al3 130.6(3) . .
C27 N8 C28 104.6(3) . .
C27 N8 Al4 124.2(3) . .
C28 N8 Al4 131.3(3) . .
C44 N9 C36 104.0(3) . .
C44 N9 Al3 128.0(3) . .
C36 N9 Al3 127.6(3) . .
N2 C1 N1 115.0(4) . .
N2 C1 H1 122.5 . .
N1 C1 H1 122.5 . .
C3 C2 N1 131.5(4) . .
C3 C2 C7 119.8(4) . .
N1 C2 C7 108.6(4) . .
C4 C3 C2 119.3(4) . .
C4 C3 H3 120.4 . .
C2 C3 H3 120.4 . .
C3 C4 C5 119.8(4) . .
C3 C4 C8 120.4(4) . .
C5 C4 C8 119.8(4) . .
C6 C5 C4 121.0(4) . .
C6 C5 C9 119.6(4) . .
C4 C5 C9 119.4(4) . .
C5 C6 C7 118.3(4) . .
C5 C6 H6 120.8 . .
C7 C6 H6 120.8 . .
C6 C7 C2 121.8(4) . .
C6 C7 N2 131.6(4) . .
C2 C7 N2 106.6(4) . .
C4 C8 H8A 109.5 . .
C4 C8 H8B 109.5 . .
H8A C8 H8B 109.5 . .
C4 C8 H8C 109.5 . .
H8A C8 H8C 109.5 . .
H8B C8 H8C 109.5 . .
C5 C9 H9A 109.5 . .
C5 C9 H9B 109.5 . .
H9A C9 H9B 109.5 . .
C5 C9 H9C 109.5 . .
H9A C9 H9C 109.5 . .
H9B C9 H9C 109.5 . .
N5 C10 N3 115.0(4) . 2_565
N5 C10 H10 122.5 . .
N3 C10 H10 122.5 2_565 .
C17 C11 N5 107.6(3) 2_565 .
C17 C11 C12 121.2(4) 2_565 .
N5 C11 C12 131.1(4) . .
C13 C12 C11 118.7(4) . .
C13 C12 H12 120.7 . .
C11 C12 H12 120.7 . .
C12 C13 C14 120.2(4) . .
C12 C13 C15 119.6(4) . .
C14 C13 C15 120.2(4) . .
C18 C14 C13 120.9(4) 2_565 .
C18 C14 C16 119.6(4) 2_565 .
C13 C14 C16 119.5(4) . .
C13 C15 H15A 109.5 . .
C13 C15 H15B 109.5 . .
H15A C15 H15B 109.5 . .
C13 C15 H15C 109.5 . .
H15A C15 H15C 109.5 . .
H15B C15 H15C 109.5 . .
C14 C16 H16A 109.5 . .
C14 C16 H16B 109.5 . .
H16A C16 H16B 109.5 . .
C14 C16 H16C 109.5 . .
H16A C16 H16C 109.5 . .
H16B C16 H16C 109.5 . .
C18 C17 C11 120.4(4) . 2_565
C18 C17 N3 131.6(4) . .
C11 C17 N3 107.9(3) 2_565 .
C14 C18 C17 118.6(4) 2_565 .
C14 C18 H18 120.7 2_565 .
C17 C18 H18 120.7 . .
C20 C19 Al2 114.3(4) . .
C20 C19 H19A 108.7 . .
Al2 C19 H19A 108.7 . .
C20 C19 H19B 108.7 . .
Al2 C19 H19B 108.7 . .
H19A C19 H19B 107.6 . .
C19 C20 H20A 109.5 . .
C19 C20 H20B 109.5 . .
H20A C20 H20B 109.5 . .
C19 C20 H20C 109.5 . .
H20A C20 H20C 109.5 . .
H20B C20 H20C 109.5 . .
C22 C21 Al2 116.0(3) . .
C22 C21 H21A 108.3 . .
Al2 C21 H21A 108.3 . .
C22 C21 H21B 108.3 . .
Al2 C21 H21B 108.3 . .
H21A C21 H21B 107.4 . .
C21 C22 H22A 109.5 . .
C21 C22 H22B 109.5 . .
H22A C22 H22B 109.5 . .
C21 C22 H22C 109.5 . .
H22A C22 H22C 109.5 . .
H22B C22 H22C 109.5 . .
C24 C23 Al1 112.1(3) . .
C24 C23 H23A 109.2 . .
Al1 C23 H23A 109.2 . .
C24 C23 H23B 109.2 . .
Al1 C23 H23B 109.2 . .
H23A C23 H23B 107.9 . .
C23 C24 H24A 109.5 . .
C23 C24 H24B 109.5 . .
H24A C24 H24B 109.5 . .
C23 C24 H24C 109.5 . .
H24A C24 H24C 109.5 . .
H24B C24 H24C 109.5 . .
C26 C25 Al1 115.9(3) . .
C26 C25 H25A 108.3 . .
Al1 C25 H25A 108.3 . .
C26 C25 H25B 108.3 . .
Al1 C25 H25B 108.3 . .
H25A C25 H25B 107.4 . .
C25 C26 H26A 109.5 . .
C25 C26 H26B 109.5 . .
H26A C26 H26B 109.5 . .
C25 C26 H26C 109.5 . .
H26A C26 H26C 109.5 . .
H26B C26 H26C 109.5 . .
N7 C27 N8 114.9(4) . .
N7 C27 H27 122.6 . .
N8 C27 H27 122.6 . .
C29 C28 C33 121.0(4) . .
C29 C28 N8 131.4(4) . .
C33 C28 N8 107.6(3) . .
C30 C29 C28 118.7(4) . .
C30 C29 H29 120.7 . .
C28 C29 H29 120.7 . .
C29 C30 C31 120.9(4) . .
C29 C30 C34 119.8(4) . .
C31 C30 C34 119.3(4) . .
C32 C31 C30 120.0(4) . .
C32 C31 C35 120.5(4) . .
C30 C31 C35 119.5(4) . .
C31 C32 C33 118.7(4) . .
C31 C32 H32 120.6 . .
C33 C32 H32 120.6 . .
C28 C33 N7 108.2(4) . .
C28 C33 C32 120.7(4) . .
N7 C33 C32 131.1(4) . .
C30 C34 H34A 109.5 . .
C30 C34 H34B 109.5 . .
H34A C34 H34B 109.5 . .
C30 C34 H34C 109.5 . .
H34A C34 H34C 109.5 . .
H34B C34 H34C 109.5 . .
C31 C35 H35A 109.5 . .
C31 C35 H35B 109.5 . .
H35A C35 H35B 109.5 . .
C31 C35 H35C 109.5 . .
H35A C35 H35C 109.5 . .
H35B C35 H35C 109.5 . .
C41 C36 C37 121.0(4) . .
C41 C36 N9 131.2(4) . .
C37 C36 N9 107.7(3) . .
C49 C37 C36 108.3(3) 2_576 .
C49 C37 C38 131.0(4) 2_576 .
C36 C37 C38 120.7(4) . .
C39 C38 C37 119.0(4) . .
C39 C38 H38 120.5 . .
C37 C38 H38 120.5 . .
C38 C39 C40 120.3(4) . .
C38 C39 C42 120.4(4) . .
C40 C39 C42 119.3(4) . .
C41 C40 C39 120.5(4) . .
C41 C40 C43 119.7(4) . .
C39 C40 C43 119.8(4) . .
C36 C41 C40 118.5(4) . .
C36 C41 H41 120.8 . .
C40 C41 H41 120.8 . .
C39 C42 H42A 109.5 . .
C39 C42 H42B 109.5 . .
H42A C42 H42B 109.5 . .
C39 C42 H42C 109.5 . .
H42A C42 H42C 109.5 . .
H42B C42 H42C 109.5 . .
C40 C43 H43A 109.5 . .
C40 C43 H43B 109.5 . .
H43A C43 H43B 109.5 . .
C40 C43 H43C 109.5 . .
H43A C43 H43C 109.5 . .
H43B C43 H43C 109.5 . .
N9 C44 C49 115.6(4) . 2_576
N9 C44 H44 122.2 . .
C49 C44 H44 122.2 2_576 .
C46 C45 Al3 112.9(3) . .
C46 C45 H45A 109.0 . .
Al3 C45 H45A 109.0 . .
C46 C45 H45B 109.0 . .
Al3 C45 H45B 109.0 . .
H45A C45 H45B 107.8 . .
C45 C46 H46A 109.5 . .
C45 C46 H46B 109.5 . .
H46A C46 H46B 109.5 . .
C45 C46 H46C 109.5 . .
H46A C46 H46C 109.5 . .
H46B C46 H46C 109.5 . .
C48 C47 Al3 117.0(3) . .
C48 C47 H47A 108.0 . .
Al3 C47 H47A 108.0 . .
C48 C47 H47B 108.0 . .
Al3 C47 H47B 108.0 . .
H47A C47 H47B 107.3 . .
C47 C48 H48A 109.5 . .
C47 C48 H48B 109.5 . .
H48A C48 H48B 109.5 . .
C47 C48 H48C 109.5 . .
H48A C48 H48C 109.5 . .
H48B C48 H48C 109.5 . .
C44 C49 C37 104.3(3) 2_576 2_576
C44 C49 Al4 125.1(3) 2_576 .
C37 C49 Al4 130.0(3) 2_576 .
C51 C50 Al4 117.4(3) . .
C51 C50 H50A 107.9 . .
Al4 C50 H50A 107.9 . .
C51 C50 H50B 107.9 . .
Al4 C50 H50B 107.9 . .
H50A C50 H50B 107.2 . .
C50 C51 H51A 109.5 . .
C50 C51 H51B 109.5 . .
H51A C51 H51B 109.5 . .
C50 C51 H51C 109.5 . .
H51A C51 H51C 109.5 . .
H51B C51 H51C 109.5 . .
C53 C52 Al4 118.0(3) . .
C53 C52 H52A 107.8 . .
Al4 C52 H52A 107.8 . .
C53 C52 H52B 107.8 . .
Al4 C52 H52B 107.8 . .
H52A C52 H52B 107.1 . .
C52 C53 H53A 109.5 . .
C52 C53 H53B 109.5 . .
H53A C53 H53B 109.5 . .
C52 C53 H53C 109.5 . .
H53A C53 H53C 109.5 . .
H53B C53 H53C 109.5 . .
C55 C54 C59 120.4(7) . .
C55 C54 H54 119.8 . .
C59 C54 H54 119.8 . .
C54 C55 C56 120.4(7) . .
C54 C55 H55 119.8 . .
C56 C55 H55 119.8 . .
C55 C56 C57 119.7(7) . .
C55 C56 H56 120.2 . .
C57 C56 H56 120.2 . .
C56 C57 C58 119.5(6) . .
C56 C57 H57 120.3 . .
C58 C57 H57 120.3 . .
C59 C58 C57 120.9(7) . .
C59 C58 H58 119.5 . .
C57 C58 H58 119.5 . .
C58 C59 C54 119.1(7) . .
C58 C59 H59 120.5 . .
C54 C59 H59 120.5 . .

loop_
_geom_bond_atom_site_label_1
_geom_bond_atom_site_label_2
_geom_bond_distance
_geom_bond_site_symmetry_2
Al1 N1 1.939(3) .
Al1 N5 1.944(4) .
Al1 C23 1.961(4) .
Al1 C25 1.968(5) .
Al2 N2 1.936(4) .
Al2 N3 1.948(4) .
Al2 C21 1.966(5) .
Al2 C19 1.990(5) .
Al3 N7 1.931(3) .
Al3 N9 1.932(4) .
Al3 C47 1.966(5) .
Al3 C45 1.970(5) .
Al4 C49 1.929(4) .
Al4 N8 1.938(4) .
Al4 C50 1.968(5) .
Al4 C52 1.971(4) .
N1 C1 1.337(5) .
N1 C2 1.400(5) .
N2 C1 1.335(5) .
N2 C7 1.412(5) .
N3 C10 1.336(5) 2_565
N3 C17 1.405(5) .
N5 C10 1.334(5) .
N5 C11 1.397(5) .
N7 C27 1.336(5) .
N7 C33 1.401(5) .
N8 C27 1.343(5) .
N8 C28 1.408(5) .
N9 C44 1.337(5) .
N9 C36 1.412(5) .
C1 H1 0.9500 .
C2 C3 1.400(6) .
C2 C7 1.402(6) .
C3 C4 1.379(6) .
C3 H3 0.9500 .
C4 C5 1.431(6) .
C4 C8 1.512(6) .
C5 C6 1.379(6) .
C5 C9 1.523(6) .
C6 C7 1.381(6) .
C6 H6 0.9500 .
C8 H8A 0.9800 .
C8 H8B 0.9800 .
C8 H8C 0.9800 .
C9 H9A 0.9800 .
C9 H9B 0.9800 .
C9 H9C 0.9800 .
C10 N3 1.336(5) 2_565
C10 H10 0.9500 .
C11 C17 1.396(6) 2_565
C11 C12 1.399(6) .
C12 C13 1.380(6) .
C12 H12 0.9500 .
C13 C14 1.424(6) .
C13 C15 1.509(6) .
C14 C18 1.386(6) 2_565
C14 C16 1.510(6) .
C15 H15A 0.9800 .
C15 H15B 0.9800 .
C15 H15C 0.9800 .
C16 H16A 0.9800 .
C16 H16B 0.9800 .
C16 H16C 0.9800 .
C17 C18 1.396(6) .
C17 C11 1.396(6) 2_565
C18 C14 1.386(6) 2_565
C18 H18 0.9500 .
C19 C20 1.507(7) .
C19 H19A 0.9900 .
C19 H19B 0.9900 .
C20 H20A 0.9800 .
C20 H20B 0.9800 .
C20 H20C 0.9800 .
C21 C22 1.529(7) .
C21 H21A 0.9900 .
C21 H21B 0.9900 .
C22 H22A 0.9800 .
C22 H22B 0.9800 .
C22 H22C 0.9800 .
C23 C24 1.533(7) .
C23 H23A 0.9900 .
C23 H23B 0.9900 .
C24 H24A 0.9800 .
C24 H24B 0.9800 .
C24 H24C 0.9800 .
C25 C26 1.534(6) .
C25 H25A 0.9900 .
C25 H25B 0.9900 .
C26 H26A 0.9800 .
C26 H26B 0.9800 .
C26 H26C 0.9800 .
C27 H27 0.9500 .
C28 C29 1.390(6) .
C28 C33 1.393(6) .
C29 C30 1.378(6) .
C29 H29 0.9500 .
C30 C31 1.429(6) .
C30 C34 1.513(6) .
C31 C32 1.377(6) .
C31 C35 1.508(6) .
C32 C33 1.406(6) .
C32 H32 0.9500 .
C34 H34A 0.9800 .
C34 H34B 0.9800 .
C34 H34C 0.9800 .
C35 H35A 0.9800 .
C35 H35B 0.9800 .
C35 H35C 0.9800 .
C36 C41 1.386(6) .
C36 C37 1.397(6) .
C37 C49 1.396(5) 2_576
C37 C38 1.397(6) .
C38 C39 1.372(6) .
C38 H38 0.9500 .
C39 C40 1.427(6) .
C39 C42 1.501(6) .
C40 C41 1.389(6) .
C40 C43 1.512(6) .
C41 H41 0.9500 .
C42 H42A 0.9800 .
C42 H42B 0.9800 .
C42 H42C 0.9800 .
C43 H43A 0.9800 .
C43 H43B 0.9800 .
C43 H43C 0.9800 .
C44 C49 1.340(5) 2_576
C44 H44 0.9500 .
C45 C46 1.539(6) .
C45 H45A 0.9900 .
C45 H45B 0.9900 .
C46 H46A 0.9800 .
C46 H46B 0.9800 .
C46 H46C 0.9800 .
C47 C48 1.536(7) .
C47 H47A 0.9900 .
C47 H47B 0.9900 .
C48 H48A 0.9800 .
C48 H48B 0.9800 .
C48 H48C 0.9800 .
C49 C44 1.340(5) 2_576
C49 C37 1.396(5) 2_576
C50 C51 1.537(7) .
C50 H50A 0.9900 .
C50 H50B 0.9900 .
C51 H51A 0.9800 .
C51 H51B 0.9800 .
C51 H51C 0.9800 .
C52 C53 1.518(6) .
C52 H52A 0.9900 .
C52 H52B 0.9900 .
C53 H53A 0.9800 .
C53 H53B 0.9800 .
C53 H53C 0.9800 .
C54 C55 1.348(10) .
C54 C59 1.381(10) .
C54 H54 0.9500 .
C55 C56 1.362(10) .
C55 H55 0.9500 .
C56 C57 1.366(9) .
C56 H56 0.9500 .
C57 C58 1.373(9) .
C57 H57 0.9500 .
C58 C59 1.344(9) .
C58 H58 0.9500 .
C59 H59 0.9500 .

loop_
_geom_torsion_atom_site_label_1
_geom_torsion_atom_site_label_2
_geom_torsion_atom_site_label_3
_geom_torsion_atom_site_label_4
_geom_torsion
_geom_torsion_site_symmetry_1
_geom_torsion_site_symmetry_4
N5 Al1 N1 C1 131.2(3) . .
C23 Al1 N1 C1 -112.1(3) . .
C25 Al1 N1 C1 18.3(4) . .
N5 Al1 N1 C2 -60.0(4) . .
C23 Al1 N1 C2 56.7(4) . .
C25 Al1 N1 C2 -172.8(3) . .
N3 Al2 N2 C1 -120.5(3) . .
C21 Al2 N2 C1 -9.9(4) . .
C19 Al2 N2 C1 125.0(4) . .
N3 Al2 N2 C7 59.6(3) . .
C21 Al2 N2 C7 170.2(3) . .
C19 Al2 N2 C7 -54.9(4) . .
N2 Al2 N3 C10 22.2(4) . 2_565
C21 Al2 N3 C10 -89.2(4) . 2_565
C19 Al2 N3 C10 137.5(3) . 2_565
N2 Al2 N3 C17 -165.6(3) . .
C21 Al2 N3 C17 83.0(4) . .
C19 Al2 N3 C17 -50.3(4) . .
N1 Al1 N5 C10 -25.0(4) . .
C23 Al1 N5 C10 -140.0(3) . .
C25 Al1 N5 C10 86.7(4) . .
N1 Al1 N5 C11 165.5(3) . .
C23 Al1 N5 C11 50.4(4) . .
C25 Al1 N5 C11 -82.9(4) . .
N9 Al3 N7 C27 119.2(3) . .
C47 Al3 N7 C27 6.6(4) . .
C45 Al3 N7 C27 -124.1(4) . .
N9 Al3 N7 C33 -60.7(4) . .
C47 Al3 N7 C33 -173.2(4) . .
C45 Al3 N7 C33 56.0(4) . .
C49 Al4 N8 C27 -129.0(3) . .
C50 Al4 N8 C27 -16.7(4) . .
C52 Al4 N8 C27 112.2(3) . .
C49 Al4 N8 C28 50.7(4) . .
C50 Al4 N8 C28 163.0(4) . .
C52 Al4 N8 C28 -68.1(4) . .
N7 Al3 N9 C44 -15.7(4) . .
C47 Al3 N9 C44 96.3(4) . .
C45 Al3 N9 C44 -129.9(4) . .
N7 Al3 N9 C36 173.0(3) . .
C47 Al3 N9 C36 -75.0(4) . .
C45 Al3 N9 C36 58.8(4) . .
C7 N2 C1 N1 -0.7(4) . .
Al2 N2 C1 N1 179.4(3) . .
C2 N1 C1 N2 0.8(4) . .
Al1 N1 C1 N2 171.9(3) . .
C1 N1 C2 C3 -178.5(4) . .
Al1 N1 C2 C3 10.9(6) . .
C1 N1 C2 C7 -0.6(4) . .
Al1 N1 C2 C7 -171.2(3) . .
N1 C2 C3 C4 178.6(4) . .
C7 C2 C3 C4 0.9(6) . .
C2 C3 C4 C5 -0.1(6) . .
C2 C3 C4 C8 179.7(4) . .
C3 C4 C5 C6 0.1(6) . .
C8 C4 C5 C6 -179.7(4) . .
C3 C4 C5 C9 178.1(4) . .
C8 C4 C5 C9 -1.7(6) . .
C4 C5 C6 C7 -0.9(6) . .
C9 C5 C6 C7 -178.9(4) . .
C5 C6 C7 C2 1.7(6) . .
C5 C6 C7 N2 -178.5(4) . .
C3 C2 C7 C6 -1.8(6) . .
N1 C2 C7 C6 -180.0(4) . .
C3 C2 C7 N2 178.4(3) . .
N1 C2 C7 N2 0.2(4) . .
C1 N2 C7 C6 -179.6(4) . .
Al2 N2 C7 C6 0.4(6) . .
C1 N2 C7 C2 0.2(4) . .
Al2 N2 C7 C2 -179.8(3) . .
C11 N5 C10 N3 0.1(5) . 2_565
Al1 N5 C10 N3 -171.5(3) . 2_565
C10 N5 C11 C17 -0.1(4) . 2_565
Al1 N5 C11 C17 171.1(3) . 2_565
C10 N5 C11 C12 -178.8(4) . .
Al1 N5 C11 C12 -7.6(6) . .
C17 C11 C12 C13 -0.5(6) 2_565 .
N5 C11 C12 C13 178.1(4) . .
C11 C12 C13 C14 0.8(6) . .
C11 C12 C13 C15 -179.6(4) . .
C12 C13 C14 C18 -0.3(6) . 2_565
C15 C13 C14 C18 -179.8(4) . 2_565
C12 C13 C14 C16 -179.3(4) . .
C15 C13 C14 C16 1.1(6) . .
C10 N3 C17 C18 -179.3(4) 2_565 .
Al2 N3 C17 C18 7.2(7) . .
C10 N3 C17 C11 -0.1(4) 2_565 2_565
Al2 N3 C17 C11 -173.5(3) . 2_565
C11 C17 C18 C14 -1.0(6) 2_565 2_565
N3 C17 C18 C14 178.2(4) . 2_565
N2 Al2 C19 C20 -117.6(4) . .
N3 Al2 C19 C20 135.7(4) . .
C21 Al2 C19 C20 10.2(5) . .
N2 Al2 C21 C22 -71.6(4) . .
N3 Al2 C21 C22 32.7(4) . .
C19 Al2 C21 C22 159.3(3) . .
N1 Al1 C23 C24 83.6(4) . .
N5 Al1 C23 C24 -167.9(3) . .
C25 Al1 C23 C24 -40.0(4) . .
N1 Al1 C25 C26 62.4(4) . .
N5 Al1 C25 C26 -43.7(4) . .
C23 Al1 C25 C26 -172.9(3) . .
C33 N7 C27 N8 0.5(5) . .
Al3 N7 C27 N8 -179.4(3) . .
C28 N8 C27 N7 0.1(5) . .
Al4 N8 C27 N7 179.8(3) . .
C27 N8 C28 C29 -179.2(5) . .
Al4 N8 C28 C29 1.1(7) . .
C27 N8 C28 C33 -0.7(4) . .
Al4 N8 C28 C33 179.6(3) . .
C33 C28 C29 C30 0.1(6) . .
N8 C28 C29 C30 178.5(4) . .
C28 C29 C30 C31 -0.7(7) . .
C28 C29 C30 C34 178.9(4) . .
C29 C30 C31 C32 1.0(7) . .
C34 C30 C31 C32 -178.6(4) . .
C29 C30 C31 C35 -179.1(4) . .
C34 C30 C31 C35 1.4(7) . .
C30 C31 C32 C33 -0.7(7) . .
C35 C31 C32 C33 179.4(4) . .
C29 C28 C33 N7 179.7(4) . .
N8 C28 C33 N7 1.0(5) . .
C29 C28 C33 C32 0.2(6) . .
N8 C28 C33 C32 -178.5(4) . .
C27 N7 C33 C28 -0.9(4) . .
Al3 N7 C33 C28 178.9(3) . .
C27 N7 C33 C32 178.5(4) . .
Al3 N7 C33 C32 -1.6(7) . .
C31 C32 C33 C28 0.1(6) . .
C31 C32 C33 N7 -179.3(4) . .
C44 N9 C36 C41 -179.5(4) . .
Al3 N9 C36 C41 -6.5(6) . .
C44 N9 C36 C37 0.1(4) . .
Al3 N9 C36 C37 173.1(3) . .
C41 C36 C37 C49 179.7(3) . 2_576
N9 C36 C37 C49 0.0(4) . 2_576
C41 C36 C37 C38 -0.5(6) . .
N9 C36 C37 C38 179.9(3) . .
C49 C37 C38 C39 -179.7(4) 2_576 .
C36 C37 C38 C39 0.5(6) . .
C37 C38 C39 C40 -0.5(6) . .
C37 C38 C39 C42 -180.0(4) . .
C38 C39 C40 C41 0.4(6) . .
C42 C39 C40 C41 180.0(4) . .
C38 C39 C40 C43 -179.5(4) . .
C42 C39 C40 C43 0.1(6) . .
C37 C36 C41 C40 0.4(6) . .
N9 C36 C41 C40 180.0(4) . .
C39 C40 C41 C36 -0.4(6) . .
C43 C40 C41 C36 179.5(4) . .
C36 N9 C44 C49 -0.2(5) . 2_576
Al3 N9 C44 C49 -173.2(3) . 2_576
N7 Al3 C45 C46 84.6(3) . .
N9 Al3 C45 C46 -167.0(3) . .
C47 Al3 C45 C46 -39.1(4) . .
N7 Al3 C47 C48 65.8(4) . .
N9 Al3 C47 C48 -40.5(4) . .
C45 Al3 C47 C48 -170.0(3) . .
N8 Al4 C49 C44 38.6(4) . 2_576
C50 Al4 C49 C44 -71.8(4) . 2_576
C52 Al4 C49 C44 155.5(3) . 2_576
N8 Al4 C49 C37 -151.4(3) . 2_576
C50 Al4 C49 C37 98.2(4) . 2_576
C52 Al4 C49 C37 -34.5(4) . 2_576
C49 Al4 C50 C51 42.2(4) . .
N8 Al4 C50 C51 -62.2(4) . .
C52 Al4 C50 C51 172.8(4) . .
C49 Al4 C52 C53 -62.6(4) . .
N8 Al4 C52 C53 46.2(4) . .
C50 Al4 C52 C53 169.0(3) . .
C59 C54 C55 C56 -1.3(11) . .
C54 C55 C56 C57 0.5(10) . .
C55 C56 C57 C58 -0.9(9) . .
C56 C57 C58 C59 2.2(10) . .
C57 C58 C59 C54 -3.0(10) . .
C55 C54 C59 C58 2.6(11) . .
